data_7102746
loop_
_publ_author_name
'Grasa, Gabriela A'
'Singh, Rohit'
'Scott, Natalie M'
'Stevens, Edwin D'
'Nolan, Steven P'

_publ_section_title
;
 Reactivity of a N-heterocyclic carbene, 1,3-di-(1-adamantyl)
 imidazol-2-ylidene, with a pseudo-acid: structural characterization of
 Claisen condensation adduct.
;
_journal_issue 24
_journal_name_full 'Chemical communications (Cambridge, England)'
_journal_page_first 2890
_journal_page_last 2891
_journal_paper_doi 10.1039/b410986d
_journal_year 2004
_chemical_formula_moiety '[C23 H33 N2]+ [C5 H7 O3]-'
_chemical_formula_sum 'C28 H40 N2 O3'
_chemical_formula_weight 452.62
_chemical_name_systematic
;
?
;
_space_group_IT_number 14
_symmetry_cell_setting monoclinic
_symmetry_space_group_name_Hall '-P 2yn'
_symmetry_space_group_name_H-M 'P 1 21/n 1'
_atom_sites_solution_hydrogens geom
_atom_sites_solution_primary direct
_atom_sites_solution_secondary difmap
_audit_creation_method SHELXL-97
_cell_angle_alpha 90.00
_cell_angle_beta 93.217(2)
_cell_angle_gamma 90.00
_cell_formula_units_Z 4
_cell_length_a 13.5366(13)
_cell_length_b 11.6995(12)
_cell_length_c 15.7153(15)
_cell_measurement_reflns_used 19716
_cell_measurement_temperature 150(2)
_cell_measurement_theta_max 31.042
_cell_measurement_theta_min 2.171
_cell_volume 2484.9(4)
_computing_cell_refinement 'Bruker SMART'
_computing_data_collection 'Bruker SMART'
_computing_data_reduction 'Bruker SHELXTL'
_computing_molecular_graphics 'Bruker SHELXTL'
_computing_publication_material 'Bruker SHELXTL'
_computing_structure_refinement 'SHELXL-97 (Sheldrick, 1997)'
_computing_structure_solution 'SHELXS-97 (Sheldrick, 1990)'
_diffrn_ambient_temperature 150(2)
_diffrn_measured_fraction_theta_full 1.000
_diffrn_measured_fraction_theta_max 1.000
_diffrn_measurement_device_type 'CCD area detector'
_diffrn_measurement_method 'phi and omega scans'
_diffrn_radiation_monochromator graphite
_diffrn_radiation_source 'fine-focus sealed tube'
_diffrn_radiation_type MoK\a
_diffrn_radiation_wavelength 0.71073
_diffrn_reflns_av_R_equivalents 0.0300
_diffrn_reflns_av_sigmaI/netI 0.0196
_diffrn_reflns_limit_h_max 14
_diffrn_reflns_limit_h_min -14
_diffrn_reflns_limit_k_max 12
_diffrn_reflns_limit_k_min -12
_diffrn_reflns_limit_l_max 16
_diffrn_reflns_limit_l_min -16
_diffrn_reflns_number 19166
_diffrn_reflns_theta_full 22.50
_diffrn_reflns_theta_max 22.50
_diffrn_reflns_theta_min 1.93
_exptl_absorpt_coefficient_mu 0.078
_exptl_absorpt_correction_type none
_exptl_crystal_colour colorless
_exptl_crystal_density_diffrn 1.210
_exptl_crystal_density_method 'not measured'
_exptl_crystal_description plate
_exptl_crystal_F_000 984
_exptl_crystal_size_max 0.20
_exptl_crystal_size_mid 0.55
_exptl_crystal_size_min 0.55
_refine_diff_density_max 0.191
_refine_diff_density_min -0.181
_refine_diff_density_rms 0.034
_refine_ls_extinction_method none
_refine_ls_goodness_of_fit_ref 1.028
_refine_ls_hydrogen_treatment refall
_refine_ls_matrix_type full
_refine_ls_number_parameters 458
_refine_ls_number_reflns 3247
_refine_ls_number_restraints 325
_refine_ls_restrained_S_all 0.983
_refine_ls_R_factor_all 0.0390
_refine_ls_R_factor_gt 0.0353
_refine_ls_shift/su_max 0.101
_refine_ls_shift/su_mean 0.016
_refine_ls_structure_factor_coef Fsqd
_refine_ls_weighting_details 'calc w=1/[\s^2^(Fo^2^)+(0.0624P)^2^+0.8102P] where P=(Fo^2^+2Fc^2^)/3'
_refine_ls_weighting_scheme calc
_refine_ls_wR_factor_gt 0.0961
_refine_ls_wR_factor_ref 0.0990
_reflns_number_gt 2964
_reflns_number_total 3247
_reflns_threshold_expression >2sigma(I)
_cod_data_source_file b410986d.txt
_cod_data_source_block nol101m
_cod_depositor_comments
;
The following automatic conversions were performed:
'_symmetry_cell_setting' value 'Monoclinic' changed to 'monoclinic'
according to '/home/saulius/struct/CIF-dictionaries/cif_core.dic'
dictionary named 'cif_core.dic' version 2.4.1 from 2010-06-29.

Automatic conversion script
Id: cif_fix_enum 1527 2010-12-29 10:47:43Z saulius 
;
_cod_original_sg_symbol_H-M P2(1)/n
_cod_database_code 7102746

loop_
_symmetry_equiv_pos_as_xyz
'x, y, z'
'-x+1/2, y+1/2, -z+1/2'
'-x, -y, -z'
'x-1/2, -y-1/2, z-1/2'

loop_
_atom_site_label
_atom_site_type_symbol
_atom_site_fract_x
_atom_site_fract_y
_atom_site_fract_z
_atom_site_U_iso_or_equiv
_atom_site_adp_type
_atom_site_occupancy
_atom_site_symmetry_multiplicity
_atom_site_calc_flag
_atom_site_refinement_flags
N1 N 0.45835(9) 0.98690(10) 0.24765(7) 0.0243(3) Uani 1 1 d U
C2 C 0.49952(11) 1.07823(13) 0.21330(10) 0.0261(4) Uani 1 1 d U
H2 H 0.4937(11) 1.0972(13) 0.1555(10) 0.021(4) Uiso 1 1 d .
N3 N 0.54151(9) 1.14317(10) 0.27539(7) 0.0245(3) Uani 1 1 d U
C4 C 0.52430(12) 1.09171(13) 0.35264(10) 0.0270(4) Uani 1 1 d U
H4 H 0.5468(12) 1.1217(14) 0.4052(11) 0.030(4) Uiso 1 1 d .
C5 C 0.47274(12) 0.99500(13) 0.33534(10) 0.0269(4) Uani 1 1 d U
H5 H 0.4493(11) 0.9382(14) 0.3728(10) 0.027(4) Uiso 1 1 d .
C6 C 0.40506(11) 0.89306(12) 0.19893(9) 0.0228(4) Uani 1 1 d U
C7 C 0.29296(12) 0.90847(15) 0.20423(11) 0.0315(4) Uani 1 1 d U
H7A H 0.2749(12) 0.9832(16) 0.1812(11) 0.035(5) Uiso 1 1 d .
H7B H 0.2770(13) 0.9061(15) 0.2637(12) 0.040(5) Uiso 1 1 d .
C8 C 0.23932(13) 0.81222(15) 0.15396(11) 0.0355(4) Uani 1 1 d U
H8 H 0.1688(15) 0.8255(16) 0.1557(12) 0.049(5) Uiso 1 1 d .
C9 C 0.27029(14) 0.69684(16) 0.19274(12) 0.0409(5) Uani 1 1 d U
H9A H 0.2497(14) 0.6928(16) 0.2514(13) 0.046(5) Uiso 1 1 d .
H9B H 0.2348(14) 0.6350(16) 0.1605(11) 0.042(5) Uiso 1 1 d .
C10 C 0.38219(14) 0.68129(14) 0.18731(11) 0.0361(4) Uani 1 1 d U
H10 H 0.4036(14) 0.6069(18) 0.2115(12) 0.051(5) Uiso 1 1 d .
C11 C 0.43670(14) 0.77768(14) 0.23744(11) 0.0328(4) Uani 1 1 d U
H11A H 0.4189(12) 0.7748(14) 0.2953(12) 0.033(4) Uiso 1 1 d .
H11B H 0.5086(15) 0.7682(15) 0.2348(11) 0.042(5) Uiso 1 1 d .
C12 C 0.43141(12) 0.89776(14) 0.10565(10) 0.0260(4) Uani 1 1 d U
H12A H 0.4104(12) 0.9720(16) 0.0807(10) 0.032(4) Uiso 1 1 d .
H12B H 0.5031(14) 0.8890(14) 0.1021(10) 0.032(4) Uiso 1 1 d .
C13 C 0.37769(12) 0.80047(13) 0.05651(10) 0.0275(4) Uani 1 1 d U
H13 H 0.3952(12) 0.8041(14) -0.0036(11) 0.030(4) Uiso 1 1 d .
C14 C 0.40917(14) 0.68570(14) 0.09493(11) 0.0343(4) Uani 1 1 d U
H14A H 0.3752(13) 0.6244(16) 0.0633(11) 0.038(5) Uiso 1 1 d .
H14B H 0.4825(15) 0.6781(15) 0.0906(11) 0.042(5) Uiso 1 1 d .
C15 C 0.26642(12) 0.81573(15) 0.06092(11) 0.0321(4) Uani 1 1 d U
H15A H 0.2301(13) 0.7534(16) 0.0289(11) 0.038(5) Uiso 1 1 d .
H15B H 0.2460(12) 0.8875(16) 0.0349(10) 0.035(5) Uiso 1 1 d .
C16 C 0.59673(11) 1.25244(12) 0.26332(9) 0.0220(3) Uani 1 1 d U
C17 C 0.53287(12) 1.35284(13) 0.28949(10) 0.0273(4) Uani 1 1 d U
H17A H 0.5173(11) 1.3443(13) 0.3524(10) 0.026(4) Uiso 1 1 d .
H17B H 0.4692(13) 1.3519(14) 0.2512(10) 0.032(4) Uiso 1 1 d .
C18 C 0.59010(12) 1.46496(14) 0.27727(10) 0.0312(4) Uani 1 1 d U
H18 H 0.5481(13) 1.5267(15) 0.2942(10) 0.036(4) Uiso 1 1 d .
C19 C 0.68581(13) 1.46142(15) 0.33346(11) 0.0334(4) Uani 1 1 d U
H19A H 0.6722(11) 1.4553(14) 0.3935(11) 0.030(4) Uiso 1 1 d .
H19B H 0.7236(13) 1.5368(17) 0.3271(11) 0.043(5) Uiso 1 1 d .
C20 C 0.75041(12) 1.36217(14) 0.30716(11) 0.0327(4) Uani 1 1 d U
H20 H 0.8092(13) 1.3587(14) 0.3429(11) 0.034(4) Uiso 1 1 d .
C21 C 0.69367(12) 1.24955(14) 0.31912(11) 0.0288(4) Uani 1 1 d U
H21A H 0.6788(11) 1.2418(14) 0.3821(11) 0.031(4) Uiso 1 1 d .
H21B H 0.7354(13) 1.1814(16) 0.2996(11) 0.040(5) Uiso 1 1 d .
C22 C 0.62033(12) 1.26464(14) 0.16965(10) 0.0270(4) Uani 1 1 d U
H22A H 0.5561(12) 1.2644(13) 0.1328(10) 0.024(4) Uiso 1 1 d .
H22B H 0.6612(12) 1.1981(14) 0.1529(10) 0.030(4) Uiso 1 1 d .
C23 C 0.67770(12) 1.37708(14) 0.15788(11) 0.0317(4) Uani 1 1 d U
H23 H 0.6927(12) 1.3834(14) 0.0976(12) 0.038(5) Uiso 1 1 d .
C24 C 0.77374(13) 1.37445(18) 0.21360(12) 0.0392(4) Uani 1 1 d U
H24A H 0.8141(13) 1.3090(16) 0.1959(11) 0.038(5) Uiso 1 1 d .
H24B H 0.8118(14) 1.4487(18) 0.2060(12) 0.052(5) Uiso 1 1 d .
C25 C 0.61245(13) 1.47611(14) 0.18371(11) 0.0342(4) Uani 1 1 d U
H25A H 0.6462(14) 1.5514(18) 0.1737(11) 0.049(5) Uiso 1 1 d .
H25B H 0.5483(13) 1.4759(14) 0.1483(11) 0.035(4) Uiso 1 1 d .
C26 C 0.32543(16) 0.37045(16) 0.04180(14) 0.0407(5) Uani 1 1 d U
H26A H 0.277(2) 0.396(3) 0.001(2) 0.116(11) Uiso 1 1 d .
H26B H 0.385(2) 0.401(2) 0.0278(17) 0.096(9) Uiso 1 1 d .
H26C H 0.303(2) 0.406(3) 0.091(2) 0.103(10) Uiso 1 1 d .
C27 C 0.32912(11) 0.24142(13) 0.04881(9) 0.0270(4) Uani 1 1 d U
O28 O 0.41402(8) 0.19626(10) 0.05308(8) 0.0404(3) Uani 1 1 d U
C29 C 0.24222(11) 0.17672(14) 0.05018(9) 0.0259(4) Uani 1 1 d U
H29 H 0.2506(12) 0.0958(17) 0.0545(10) 0.035(5) Uiso 1 1 d .
C30 C 0.14397(11) 0.21657(13) 0.04369(9) 0.0244(4) Uani 1 1 d U
O31 O 0.11144(8) 0.31532(9) 0.03555(7) 0.0304(3) Uani 1 1 d U
O32 O 0.07698(8) 0.12695(9) 0.04600(8) 0.0385(3) Uani 1 1 d U
C33 C -0.02546(13) 0.15712(19) 0.03715(13) 0.0404(5) Uani 1 1 d U
H33A H -0.0467(15) 0.1935(17) 0.0883(14) 0.054(6) Uiso 1 1 d .
H33B H -0.0407(15) 0.2088(18) -0.0120(14) 0.056(6) Uiso 1 1 d .
H33C H -0.0647(17) 0.087(2) 0.0265(14) 0.069(7) Uiso 1 1 d .

loop_
_atom_site_aniso_label
_atom_site_aniso_U_11
_atom_site_aniso_U_22
_atom_site_aniso_U_33
_atom_site_aniso_U_23
_atom_site_aniso_U_13
_atom_site_aniso_U_12
N1 0.0327(7) 0.0192(7) 0.0208(7) -0.0010(5) 0.0003(5) -0.0057(6)
C2 0.0350(9) 0.0231(9) 0.0199(9) 0.0011(7) -0.0014(7) -0.0059(7)
N3 0.0328(7) 0.0195(7) 0.0209(7) -0.0013(5) 0.0004(5) -0.0054(6)
C4 0.0364(9) 0.0252(9) 0.0194(8) -0.0022(7) 0.0016(7) -0.0052(7)
C5 0.0374(9) 0.0229(9) 0.0206(8) 0.0004(7) 0.0023(7) -0.0052(7)
C6 0.0279(8) 0.0173(8) 0.0228(8) -0.0024(6) -0.0021(6) -0.0049(6)
C7 0.0327(9) 0.0299(10) 0.0325(10) -0.0066(8) 0.0075(7) -0.0009(8)
C8 0.0221(9) 0.0405(10) 0.0440(10) -0.0115(8) 0.0039(7) -0.0037(7)
C9 0.0528(12) 0.0366(11) 0.0335(10) -0.0033(8) 0.0051(9) -0.0227(9)
C10 0.0491(11) 0.0173(9) 0.0403(10) 0.0028(7) -0.0124(8) -0.0036(8)
C11 0.0427(11) 0.0233(9) 0.0314(10) 0.0018(7) -0.0084(8) -0.0040(8)
C12 0.0274(10) 0.0253(9) 0.0256(8) -0.0027(7) 0.0029(7) -0.0034(7)
C13 0.0323(9) 0.0270(9) 0.0234(9) -0.0060(7) 0.0024(7) -0.0040(7)
C14 0.0340(10) 0.0240(9) 0.0440(10) -0.0122(8) -0.0050(8) 0.0012(8)
C15 0.0332(9) 0.0265(10) 0.0352(9) -0.0034(8) -0.0093(7) -0.0010(8)
C16 0.0251(8) 0.0172(8) 0.0237(8) -0.0005(6) 0.0012(6) -0.0049(6)
C17 0.0256(9) 0.0271(9) 0.0293(9) -0.0022(7) 0.0017(7) -0.0009(7)
C18 0.0354(9) 0.0212(9) 0.0368(9) -0.0032(7) -0.0011(7) 0.0042(7)
C19 0.0409(10) 0.0252(9) 0.0335(10) -0.0016(7) -0.0029(8) -0.0084(8)
C20 0.0241(9) 0.0370(10) 0.0359(9) 0.0006(8) -0.0076(7) -0.0059(7)
C21 0.0301(9) 0.0263(9) 0.0297(9) -0.0007(7) -0.0007(7) 0.0017(7)
C22 0.0288(9) 0.0261(9) 0.0262(9) -0.0012(7) 0.0024(7) -0.0003(7)
C23 0.0324(9) 0.0368(10) 0.0262(9) 0.0022(7) 0.0044(7) -0.0076(7)
C24 0.0302(10) 0.0437(11) 0.0440(11) 0.0023(9) 0.0059(8) -0.0046(9)
C25 0.0387(10) 0.0248(9) 0.0382(10) 0.0068(7) -0.0066(8) -0.0071(8)
C26 0.0385(11) 0.0304(10) 0.0536(13) 0.0019(9) 0.0052(10) -0.0078(8)
C27 0.0297(9) 0.0291(9) 0.0219(8) 0.0018(7) -0.0020(6) 0.0031(7)
O28 0.0271(7) 0.0446(8) 0.0488(7) 0.0075(6) -0.0035(5) 0.0037(6)
C29 0.0298(9) 0.0196(9) 0.0278(9) 0.0019(7) -0.0022(7) 0.0016(7)
C30 0.0320(9) 0.0227(9) 0.0186(8) 0.0005(6) 0.0013(6) -0.0020(7)
O31 0.0338(6) 0.0257(6) 0.0319(6) 0.0008(5) 0.0037(5) 0.0072(5)
O32 0.0290(7) 0.0313(7) 0.0549(8) 0.0038(5) -0.0005(5) -0.0046(5)
C33 0.0271(10) 0.0529(12) 0.0411(11) 0.0019(10) 0.0018(8) -0.0040(9)

loop_
_atom_type_symbol
_atom_type_description
_atom_type_scat_dispersion_real
_atom_type_scat_dispersion_imag
_atom_type_scat_source
C C 0.0033 0.0016 'International Tables Vol C Tables 4.2.6.8 and 6.1.1.4'
H H 0.0000 0.0000 'International Tables Vol C Tables 4.2.6.8 and 6.1.1.4'
N N 0.0061 0.0033 'International Tables Vol C Tables 4.2.6.8 and 6.1.1.4'
O O 0.0106 0.0060 'International Tables Vol C Tables 4.2.6.8 and 6.1.1.4'

loop_
_geom_angle_atom_site_label_1
_geom_angle_atom_site_label_2
_geom_angle_atom_site_label_3
_geom_angle
C2 N1 C5 108.03(12)
C2 N1 C6 125.45(12)
C5 N1 C6 126.52(12)
N1 C2 N3 109.26(13)
N1 C2 H2 124.7(9)
N3 C2 H2 125.7(9)
C2 N3 C4 107.86(13)
C2 N3 C16 125.93(12)
C4 N3 C16 126.21(12)
C5 C4 N3 107.35(14)
C5 C4 H4 129.3(10)
N3 C4 H4 123.3(10)
C4 C5 N1 107.48(14)
C4 C5 H5 130.3(9)
N1 C5 H5 122.2(9)
N1 C6 C12 109.37(12)
N1 C6 C11 109.14(12)
C12 C6 C11 109.61(13)
N1 C6 C7 109.57(12)
C12 C6 C7 109.41(13)
C11 C6 C7 109.73(14)
C6 C7 C8 109.06(13)
C6 C7 H7A 108.3(10)
C8 C7 H7A 111.5(10)
C6 C7 H7B 108.8(10)
C8 C7 H7B 110.5(10)
H7A C7 H7B 108.6(14)
C15 C8 C9 109.26(14)
C15 C8 C7 109.93(14)
C9 C8 C7 109.34(14)
C15 C8 H8 108.2(11)
C9 C8 H8 112.3(11)
C7 C8 H8 107.8(11)
C8 C9 C10 109.40(14)
C8 C9 H9A 109.4(11)
C10 C9 H9A 112.4(11)
C8 C9 H9B 109.0(10)
C10 C9 H9B 109.7(10)
H9A C9 H9B 106.9(15)
C14 C10 C9 109.93(14)
C14 C10 C11 109.29(15)
C9 C10 C11 109.34(15)
C14 C10 H10 108.5(11)
C9 C10 H10 110.6(11)
C11 C10 H10 109.1(11)
C6 C11 C10 109.16(13)
C6 C11 H11A 109.1(10)
C10 C11 H11A 108.8(10)
C6 C11 H11B 109.8(11)
C10 C11 H11B 110.0(11)
H11A C11 H11B 109.9(15)
C6 C12 C13 109.03(13)
C6 C12 H12A 109.6(9)
C13 C12 H12A 109.5(9)
C6 C12 H12B 109.6(9)
C13 C12 H12B 109.7(10)
H12A C12 H12B 109.4(14)
C14 C13 C15 109.94(14)
C14 C13 C12 109.88(13)
C15 C13 C12 109.39(13)
C14 C13 H13 109.9(9)
C15 C13 H13 109.3(9)
C12 C13 H13 108.5(9)
C10 C14 C13 109.40(13)
C10 C14 H14A 109.3(10)
C13 C14 H14A 109.5(10)
C10 C14 H14B 110.8(10)
C13 C14 H14B 107.9(10)
H14A C14 H14B 109.9(15)
C13 C15 C8 109.37(13)
C13 C15 H15A 110.6(10)
C8 C15 H15A 109.0(10)
C13 C15 H15B 110.0(10)
C8 C15 H15B 110.4(10)
H15A C15 H15B 107.5(14)
N3 C16 C17 109.15(12)
N3 C16 C22 109.50(11)
C17 C16 C22 109.81(12)
N3 C16 C21 108.97(12)
C17 C16 C21 109.95(12)
C22 C16 C21 109.46(13)
C16 C17 C18 108.96(13)
C16 C17 H17A 109.5(9)
C18 C17 H17A 109.5(9)
C16 C17 H17B 107.7(9)
C18 C17 H17B 110.4(9)
H17A C17 H17B 110.7(12)
C25 C18 C19 110.64(14)
C25 C18 C17 108.76(13)
C19 C18 C17 108.72(13)
C25 C18 H18 110.7(10)
C19 C18 H18 110.7(10)
C17 C18 H18 107.1(10)
C20 C19 C18 110.17(14)
C20 C19 H19A 110.4(10)
C18 C19 H19A 111.2(9)
C20 C19 H19B 109.3(10)
C18 C19 H19B 109.4(10)
H19A C19 H19B 106.2(13)
C19 C20 C24 109.99(15)
C19 C20 C21 108.70(14)
C24 C20 C21 109.20(14)
C19 C20 H20 110.3(10)
C24 C20 H20 111.2(10)
C21 C20 H20 107.3(10)
C16 C21 C20 109.08(13)
C16 C21 H21A 110.2(9)
C20 C21 H21A 108.6(9)
C16 C21 H21B 108.1(10)
C20 C21 H21B 109.8(10)
H21A C21 H21B 111.0(13)
C16 C22 C23 109.16(13)
C16 C22 H22A 109.2(8)
C23 C22 H22A 110.7(9)
C16 C22 H22B 109.3(9)
C23 C22 H22B 110.0(9)
H22A C22 H22B 108.5(13)
C25 C23 C24 110.47(15)
C25 C23 C22 108.21(13)
C24 C23 C22 109.39(14)
C25 C23 H23 110.7(10)
C24 C23 H23 109.8(10)
C22 C23 H23 108.2(10)
C20 C24 C23 109.79(14)
C20 C24 H24A 110.1(10)
C23 C24 H24A 108.7(10)
C20 C24 H24B 109.0(11)
C23 C24 H24B 109.6(11)
H24A C24 H24B 109.6(15)
C18 C25 C23 109.95(13)
C18 C25 H25A 110.0(10)
C23 C25 H25A 110.4(11)
C18 C25 H25B 108.7(9)
C23 C25 H25B 110.3(10)
H25A C25 H25B 107.5(14)
C27 C26 H26A 112.9(19)
C27 C26 H26B 111.9(18)
H26A C26 H26B 107(2)
C27 C26 H26C 113.0(18)
H26A C26 H26C 100(2)
H26B C26 H26C 111(2)
O28 C27 C29 122.39(15)
O28 C27 C26 116.55(15)
C29 C27 C26 121.06(15)
C27 C29 C30 127.67(15)
C27 C29 H29 116.1(10)
C30 C29 H29 116.2(10)
O31 C30 O32 118.53(13)
O31 C30 C29 130.13(14)
O32 C30 C29 111.34(13)
C30 O32 C33 116.25(13)
O32 C33 H33A 111.1(12)
O32 C33 H33B 112.6(12)
H33A C33 H33B 108.6(17)
O32 C33 H33C 108.7(13)
H33A C33 H33C 109.0(18)
H33B C33 H33C 106.7(17)

loop_
_geom_bond_atom_site_label_1
_geom_bond_atom_site_label_2
_geom_bond_distance
N1 C2 1.333(2)
N1 C5 1.384(2)
N1 C6 1.4999(18)
C2 N3 1.3380(19)
C2 H2 0.933(16)
N3 C4 1.386(2)
N3 C16 1.4984(19)
C4 C5 1.349(2)
C4 H4 0.932(17)
C5 H5 0.953(17)
C6 C12 1.529(2)
C6 C11 1.531(2)
C6 C7 1.535(2)
C7 C8 1.535(2)
C7 H7A 0.973(19)
C7 H7B 0.972(18)
C8 C15 1.528(2)
C8 C9 1.530(3)
C8 H8 0.97(2)
C9 C10 1.533(3)
C9 H9A 0.98(2)
C9 H9B 0.99(2)
C10 C14 1.518(3)
C10 C11 1.540(2)
C10 H10 0.99(2)
C11 H11A 0.955(18)
C11 H11B 0.983(19)
C12 C13 1.536(2)
C12 H12A 0.988(18)
C12 H12B 0.981(18)
C13 C14 1.523(2)
C13 C15 1.522(2)
C13 H13 0.988(17)
C14 H14A 0.973(19)
C14 H14B 1.002(19)
C15 H15A 1.000(19)
C15 H15B 0.967(19)
C16 C17 1.528(2)
C16 C22 1.531(2)
C16 C21 1.537(2)
C17 C18 1.541(2)
C17 H17A 1.027(16)
C17 H17B 1.023(17)
C18 C25 1.523(2)
C18 C19 1.527(2)
C18 H18 0.966(18)
C19 C20 1.525(2)
C19 H19A 0.975(17)
C19 H19B 1.03(2)
C20 C24 1.528(2)
C20 C21 1.542(2)
C20 H20 0.949(18)
C21 H21A 1.026(17)
C21 H21B 1.033(19)
C22 C23 1.544(2)
C22 H22A 1.017(16)
C22 H22B 1.000(17)
C23 C25 1.526(2)
C23 C24 1.526(2)
C23 H23 0.983(18)
C24 H24A 0.990(19)
C24 H24B 1.02(2)
C25 H25A 1.01(2)
C25 H25B 1.005(18)
C26 C27 1.514(3)
C26 H26A 0.95(3)
C26 H26B 0.92(3)
C26 H26C 0.95(3)
C27 O28 1.2633(19)
C27 C29 1.400(2)
C29 C30 1.408(2)
C29 H29 0.956(19)
C30 O31 1.2404(18)
C30 O32 1.3881(19)
O32 C33 1.430(2)
C33 H33A 0.97(2)
C33 H33B 0.99(2)
C33 H33C 0.99(3)

loop_
_geom_torsion_atom_site_label_1
_geom_torsion_atom_site_label_2
_geom_torsion_atom_site_label_3
_geom_torsion_atom_site_label_4
_geom_torsion
C5 N1 C2 N3 1.32(17)
C6 N1 C2 N3 -179.26(13)
N1 C2 N3 C4 -1.28(17)
N1 C2 N3 C16 179.07(13)
C2 N3 C4 C5 0.74(17)
C16 N3 C4 C5 -179.61(14)
N3 C4 C5 N1 0.06(17)
C2 N1 C5 C4 -0.84(17)
C6 N1 C5 C4 179.75(14)
C2 N1 C6 C12 17.1(2)
C5 N1 C6 C12 -163.61(14)
C2 N1 C6 C11 136.99(16)
C5 N1 C6 C11 -43.7(2)
C2 N1 C6 C7 -102.84(17)
C5 N1 C6 C7 76.48(18)
N1 C6 C7 C8 179.83(13)
C12 C6 C7 C8 59.94(17)
C11 C6 C7 C8 -60.36(17)
C6 C7 C8 C15 -59.48(18)
C6 C7 C8 C9 60.46(18)
C15 C8 C9 C10 59.59(18)
C7 C8 C9 C10 -60.76(18)
C8 C9 C10 C14 -59.58(18)
C8 C9 C10 C11 60.40(18)
N1 C6 C11 C10 -179.86(14)
C12 C6 C11 C10 -60.11(18)
C7 C6 C11 C10 60.06(18)
C14 C10 C11 C6 60.45(19)
C9 C10 C11 C6 -59.92(19)
N1 C6 C12 C13 179.24(12)
C11 C6 C12 C13 59.62(17)
C7 C6 C12 C13 -60.74(17)
C6 C12 C13 C14 -59.77(17)
C6 C12 C13 C15 61.00(17)
C9 C10 C14 C13 59.41(17)
C11 C10 C14 C13 -60.59(18)
C15 C13 C14 C10 -59.90(17)
C12 C13 C14 C10 60.54(18)
C14 C13 C15 C8 60.31(17)
C12 C13 C15 C8 -60.43(18)
C9 C8 C15 C13 -60.06(18)
C7 C8 C15 C13 59.93(18)
C2 N3 C16 C17 106.44(16)
C4 N3 C16 C17 -73.14(18)
C2 N3 C16 C22 -13.8(2)
C4 N3 C16 C22 166.63(14)
C2 N3 C16 C21 -133.48(15)
C4 N3 C16 C21 46.94(19)
N3 C16 C17 C18 179.80(12)
C22 C16 C17 C18 -60.15(16)
C21 C16 C17 C18 60.33(16)
C16 C17 C18 C25 60.25(17)
C16 C17 C18 C19 -60.29(17)
C25 C18 C19 C20 -57.96(18)
C17 C18 C19 C20 61.42(18)
C18 C19 C20 C24 58.38(18)
C18 C19 C20 C21 -61.14(18)
N3 C16 C21 C20 -179.73(12)
C17 C16 C21 C20 -60.14(17)
C22 C16 C21 C20 60.55(16)
C19 C20 C21 C16 59.73(17)
C24 C20 C21 C16 -60.27(18)
N3 C16 C22 C23 -179.69(12)
C17 C16 C22 C23 60.48(16)
C21 C16 C22 C23 -60.30(16)
C16 C22 C23 C25 -60.42(17)
C16 C22 C23 C24 59.99(17)
C19 C20 C24 C23 -58.76(19)
C21 C20 C24 C23 60.44(19)
C25 C23 C24 C20 58.77(19)
C22 C23 C24 C20 -60.25(19)
C19 C18 C25 C23 57.55(17)
C17 C18 C25 C23 -61.81(17)
C24 C23 C25 C18 -58.06(18)
C22 C23 C25 C18 61.67(17)
O28 C27 C29 C30 -178.24(15)
C26 C27 C29 C30 1.6(2)
C27 C29 C30 O31 -0.1(3)
C27 C29 C30 O32 178.91(14)
O31 C30 O32 C33 1.0(2)
C29 C30 O32 C33 -178.07(14)
